data_1556364
loop_
_publ_author_name
'Chisholm, Malcolm H.'
'Choojun, Kittisak'
'Gallucci, Judith C.'
'Wambua, Pasco M.'

_publ_section_title
;
 Chemistry of magnesium alkyls supported by 1,5,9-trimesityldipyrromethene
 and
 2-[(2,6-diisopropylphenyl)amino]-4-[(2,6-diisopropylphenyl)imino]pent-2-ene.
 A comparative study
;
_journal_issue 12
_journal_name_full 'Chemical Science'
_journal_page_first 3445
_journal_paper_doi 10.1039/c2sc21017g
_journal_volume 3
_journal_year 2012
_chemical_compound_source 'synthesis as described'
_chemical_formula_moiety 'C66 H100 Mg2 N4 O2, C6 H14'
_chemical_formula_sum 'C72 H114 Mg2 N4 O2'
_chemical_formula_weight 1116.29
_chemical_name_common 'Chisholm 1855'
_space_group_IT_number 12
_space_group_name_Hall '-C 2y'
_space_group_name_H-M_alt 'C 1 2/m 1'
_symmetry_cell_setting monoclinic
_symmetry_Int_Tables_number 12
_symmetry_space_group_name_Hall '-C 2y'
_symmetry_space_group_name_H-M 'C 1 2/m 1'
_atom_sites_solution_hydrogens geom
_atom_sites_solution_primary direct
_atom_sites_solution_secondary difmap
_audit_conform_dict_location ftp://ftp.iucr.org/pub/cif_core.dic
_audit_conform_dict_name cif_core.dic
_audit_conform_dict_version 2.4
_audit_creation_date 2012-03-06T11:43:03-00:00
_audit_creation_method 'WinGX routine CIF_UPDATE'
_cell_angle_alpha 90
_cell_angle_beta 123.001(1)
_cell_angle_gamma 90
_cell_formula_units_Z 2
_cell_length_a 18.4898(3)
_cell_length_b 18.3357(3)
_cell_length_c 12.0991(2)
_cell_measurement_reflns_used 4057
_cell_measurement_temperature 150(2)
_cell_measurement_theta_max 27.485
_cell_measurement_theta_min 2.037
_cell_measurement_wavelength 0.71073
_cell_volume 3440.09(11)
_computing_cell_refinement 'HKL Scalepack (Otwinowski & Minor 1997)'
_computing_data_collection 'Collect (Nonius BV, 1997-2000)'
_computing_data_reduction 'HKL Denzo and Scalepack (Otwinowski & Minor 1997)'
_computing_molecular_graphics 'Ortep-3 for Windows (Farrugia, 1997)'
_computing_publication_material 'WinGX publication routines (Farrugia, 1999)'
_computing_structure_refinement 'SHELXL-97 (Sheldrick, 2008)'
_computing_structure_solution 'SHELXS-97 (Sheldrick, 2008)'
_diffrn_ambient_temperature 150(2)
_diffrn_detector 'CCD plate'
_diffrn_detector_area_resol_mean 9
_diffrn_measured_fraction_theta_full 0.999
_diffrn_measured_fraction_theta_max 0.999
_diffrn_measurement_device '95mm CCD camera on \k-goniostat'
_diffrn_measurement_device_type 'Nonius KappaCCD'
_diffrn_measurement_method 'phi and omega scans'
_diffrn_orient_matrix_type 'by Nonius Collect from scalepack cell'
_diffrn_orient_matrix_UB_11 -0.292668E-1
_diffrn_orient_matrix_UB_12 -0.458553E-1
_diffrn_orient_matrix_UB_13 -0.487542E-1
_diffrn_orient_matrix_UB_21 -0.573128E-1
_diffrn_orient_matrix_UB_22 0.21979E-1
_diffrn_orient_matrix_UB_23 -0.296432E-1
_diffrn_orient_matrix_UB_31 -0.41776E-2
_diffrn_orient_matrix_UB_32 0.197144E-1
_diffrn_orient_matrix_UB_33 -0.80353E-1
_diffrn_radiation_monochromator graphite
_diffrn_radiation_probe x-ray
_diffrn_radiation_type MoK\a
_diffrn_radiation_wavelength 0.71073
_diffrn_reflns_av_R_equivalents 0.046
_diffrn_reflns_limit_h_max 23
_diffrn_reflns_limit_h_min -23
_diffrn_reflns_limit_k_max 23
_diffrn_reflns_limit_k_min -22
_diffrn_reflns_limit_l_max 15
_diffrn_reflns_limit_l_min -15
_diffrn_reflns_number 34280
_diffrn_reflns_theta_full 27.48
_diffrn_reflns_theta_max 27.48
_diffrn_reflns_theta_min 2.22
_diffrn_source 'Enraf Nonius FR590'
_exptl_absorpt_coefficient_mu 0.08
_exptl_absorpt_correction_T_max 0.988
_exptl_absorpt_correction_T_min 0.837
_exptl_absorpt_correction_type multi-scan
_exptl_absorpt_process_details 'HKL Scalepack (Otwinowski & Minor, 1997)'
_exptl_crystal_colour colourless
_exptl_crystal_density_diffrn 1.078
_exptl_crystal_density_method 'not measured'
_exptl_crystal_description plate
_exptl_crystal_F_000 1228
_exptl_crystal_size_max 0.38
_exptl_crystal_size_mid 0.31
_exptl_crystal_size_min 0.15
_refine_diff_density_max 0.651
_refine_diff_density_min -0.727
_refine_diff_density_rms 0.053
_refine_ls_extinction_method none
_refine_ls_goodness_of_fit_ref 1.037
_refine_ls_hydrogen_treatment constr
_refine_ls_matrix_type full
_refine_ls_number_parameters 210
_refine_ls_number_reflns 4063
_refine_ls_number_restraints 16
_refine_ls_restrained_S_all 1.055
_refine_ls_R_factor_all 0.0837
_refine_ls_R_factor_gt 0.0596
_refine_ls_shift/su_max 0.006
_refine_ls_shift/su_mean 0
_refine_ls_structure_factor_coef Fsqd
_refine_ls_weighting_details 'w=1/[\s^2^(Fo^2^)+(0.0895P)^2^+3.2471P] where P=(Fo^2^+2Fc^2^)/3'
_refine_ls_weighting_scheme calc
_refine_ls_wR_factor_gt 0.1595
_refine_ls_wR_factor_ref 0.1745
_reflns_number_gt 2965
_reflns_number_total 4063
_reflns_threshold_expression >2\s(I)
_cod_data_source_file c2sc21017g.txt
_cod_data_source_block Chisholm1855
_cod_original_cell_volume 3440.08(10)
_cod_original_sg_symbol_H-M C2/m
_cod_database_code 1556364

loop_
_symmetry_equiv_pos_as_xyz
'x, y, z'
'-x, y, -z'
'x+1/2, y+1/2, z'
'-x+1/2, y+1/2, -z'
'-x, -y, -z'
'x, -y, z'
'-x+1/2, -y+1/2, -z'
'x+1/2, -y+1/2, z'

loop_
_atom_site_label
_atom_site_type_symbol
_atom_site_fract_x
_atom_site_fract_y
_atom_site_fract_z
_atom_site_U_iso_or_equiv
_atom_site_adp_type
_atom_site_occupancy
_atom_site_symmetry_multiplicity
_atom_site_calc_flag
_atom_site_refinement_flags
_atom_site_disorder_assembly
_atom_site_disorder_group
C1 C 0.30661(11) 0.06944(10) 0.10078(17) 0.0272(4) Uani 1 1 d . . .
C2 C 0.29542(17) 0 0.0447(2) 0.0295(6) Uani 1 2 d S . .
H2 H 0.2775 0 -0.0453 0.035 Uiso 1 2 calc SR . .
C3 C 0.26549(13) 0.13072(12) 0.00126(19) 0.0373(5) Uani 1 1 d . . .
H3A H 0.2756 0.1772 0.0476 0.056 Uiso 0.5 1 calc PR . .
H3B H 0.2033 0.1221 -0.0566 0.056 Uiso 0.5 1 calc PR . .
H3C H 0.2909 0.1326 -0.0516 0.056 Uiso 0.5 1 calc PR . .
H3D H 0.2376 0.1107 -0.088 0.056 Uiso 0.5 1 calc PR . .
H3E H 0.3099 0.1658 0.0162 0.056 Uiso 0.5 1 calc PR . .
H3F H 0.2223 0.1553 0.0112 0.056 Uiso 0.5 1 calc PR . .
C4 C 0.34058(11) 0.15544(9) 0.26733(17) 0.0267(4) Uani 1 1 d . . .
C5 C 0.27758(12) 0.17003(10) 0.29582(18) 0.0304(4) Uani 1 1 d . . .
C6 C 0.26914(14) 0.24154(11) 0.3275(2) 0.0385(5) Uani 1 1 d . . .
H6 H 0.226 0.2524 0.3448 0.046 Uiso 1 1 calc R . .
C7 C 0.32210(15) 0.29647(11) 0.3340(2) 0.0415(5) Uani 1 1 d . . .
H7 H 0.3156 0.3447 0.3561 0.05 Uiso 1 1 calc R . .
C8 C 0.38475(14) 0.28123(11) 0.3083(2) 0.0382(5) Uani 1 1 d . . .
H8 H 0.4217 0.3192 0.3145 0.046 Uiso 1 1 calc R . .
C9 C 0.39486(12) 0.21128(10) 0.27336(18) 0.0312(4) Uani 1 1 d . . .
C10 C 0.21705(13) 0.11070(11) 0.2860(2) 0.0358(5) Uani 1 1 d . . .
H10 H 0.2474 0.063 0.3019 0.043 Uiso 1 1 calc R . .
C11 C 0.19406(15) 0.11867(14) 0.3896(2) 0.0478(6) Uani 1 1 d . . .
H11A H 0.2471 0.1239 0.4771 0.072 Uiso 1 1 calc R . .
H11B H 0.1627 0.0752 0.3882 0.072 Uiso 1 1 calc R . .
H11C H 0.1578 0.1619 0.3697 0.072 Uiso 1 1 calc R . .
C12 C 0.13475(15) 0.10772(15) 0.1486(2) 0.0517(6) Uani 1 1 d . . .
H12A H 0.1048 0.1547 0.1284 0.078 Uiso 1 1 calc R . .
H12B H 0.0971 0.069 0.1456 0.078 Uiso 1 1 calc R . .
H12C H 0.1494 0.0975 0.0836 0.078 Uiso 1 1 calc R . .
C13 C 0.46276(13) 0.19726(11) 0.2417(2) 0.0351(5) Uani 1 1 d . . .
H13 H 0.4521 0.1475 0.2018 0.042 Uiso 1 1 calc R . .
C14 C 0.45882(17) 0.25188(14) 0.1423(3) 0.0541(6) Uani 1 1 d . . .
H14A H 0.4004 0.2526 0.0629 0.081 Uiso 1 1 calc R . .
H14B H 0.4998 0.2372 0.1188 0.081 Uiso 1 1 calc R . .
H14C H 0.4738 0.3007 0.1818 0.081 Uiso 1 1 calc R . .
C15 C 0.55230(14) 0.19732(16) 0.3669(2) 0.0554(7) Uani 1 1 d . . .
H15A H 0.5642 0.2454 0.4089 0.083 Uiso 1 1 calc R . .
H15B H 0.5951 0.1865 0.3453 0.083 Uiso 1 1 calc R . .
H15C H 0.5554 0.1601 0.4275 0.083 Uiso 1 1 calc R . .
C16 C 0.6022(3) 0 0.4090(5) 0.0849(14) Uani 1 2 d SD B .
H16A H 0.6398 -0.0436 0.4433 0.102 Uiso 0.5 1 calc PR . .
H16B H 0.6398 0.0436 0.4433 0.102 Uiso 0.5 1 calc PR . .
C17 C 0.5559(3) 0 0.2664(4) 0.0790(13) Uani 1 2 d SD . .
H17A H 0.5352 0.0501 0.2344 0.095 Uiso 0.25 1 calc PR A 1
H17B H 0.5046 -0.0317 0.2313 0.095 Uiso 0.25 1 calc PR A 1
H17C H 0.5181 0.0435 0.2336 0.095 Uiso 0.25 1 calc PR A 2
H17D H 0.5181 -0.0435 0.2336 0.095 Uiso 0.25 1 calc PR A 2
C18 C 0.6076(7) -0.0255(12) 0.2108(17) 0.190(19) Uani 0.25 1 d PD B 1
H18A H 0.609 -0.0795 0.2143 0.228 Uiso 0.25 1 calc PR B 1
H18B H 0.5751 -0.0116 0.1166 0.228 Uiso 0.25 1 calc PR B 1
C19 C 0.6970(7) 0 0.2708(12) 0.148(7) Uani 0.5 2 d SPD B 1
H19A H 0.7197 -0.0181 0.2192 0.223 Uiso 0.25 1 calc PR B 1
H19B H 0.7328 -0.0184 0.3613 0.223 Uiso 0.25 1 calc PR B 1
H19C H 0.6981 0.0534 0.2719 0.223 Uiso 0.25 1 calc PR B 1
C18A C 0.6081(14) 0 0.206(2) 0.202(18) Uiso 0.5 2 d SPD B 2
H18C H 0.5828 0.0359 0.1326 0.242 Uiso 0.25 1 calc PR B 2
H18D H 0.6673 0.0166 0.2724 0.242 Uiso 0.25 1 calc PR B 2
C19A C 0.614(2) -0.0714(10) 0.154(3) 0.238(16) Uiso 0.25 1 d PD B 2
H19D H 0.6498 -0.0669 0.1177 0.357 Uiso 0.25 1 calc PR B 2
H19E H 0.5556 -0.0873 0.0838 0.357 Uiso 0.25 1 calc PR B 2
H19F H 0.639 -0.1075 0.225 0.357 Uiso 0.25 1 calc PR B 2
Mg Mg 0.42281(5) 0 0.36320(8) 0.0233(2) Uani 1 2 d S . .
N N 0.34752(9) 0.08224(8) 0.23021(14) 0.0248(3) Uani 1 1 d . . .
O O 0.55257(15) 0 0.4519(2) 0.0478(6) Uani 1 2 d S . .
C1A C 0.4487(3) 0.5 0.2023(4) 0.0659(11) Uani 1 2 d S . .
H1A1 H 0.3946 0.5 0.1154 0.099 Uiso 1 2 calc SR . .
H1A2 H 0.4822 0.4564 0.2114 0.099 Uiso 0.5 1 calc PR . .
H1A3 H 0.4822 0.5436 0.2114 0.099 Uiso 0.5 1 calc PR . .
C2A C 0.4292(2) 0.5 0.3078(3) 0.0485(8) Uani 1 2 d S . .
H2A1 H 0.3942 0.4564 0.2965 0.058 Uiso 0.5 1 calc PR . .
H2A2 H 0.3942 0.5436 0.2965 0.058 Uiso 0.5 1 calc PR . .
C3A C 0.5094(2) 0.5 0.4463(4) 0.0558(9) Uani 1 2 d S . .
H3A1 H 0.5443 0.4564 0.4573 0.067 Uiso 0.5 1 calc PR . .
H3A2 H 0.5443 0.5436 0.4573 0.067 Uiso 0.5 1 calc PR . .

loop_
_atom_site_aniso_label
_atom_site_aniso_U_11
_atom_site_aniso_U_22
_atom_site_aniso_U_33
_atom_site_aniso_U_23
_atom_site_aniso_U_13
_atom_site_aniso_U_12
C1 0.0250(8) 0.0295(9) 0.0261(9) 0.0038(7) 0.0132(7) 0.0004(7)
C2 0.0311(13) 0.0339(14) 0.0230(12) 0 0.0144(11) 0
C3 0.0393(11) 0.0354(11) 0.0289(9) 0.0073(8) 0.0133(9) 0.0035(9)
C4 0.0293(9) 0.0220(9) 0.0245(8) 0.0040(7) 0.0120(7) 0.0035(7)
C5 0.0321(9) 0.0273(10) 0.0297(9) 0.0054(8) 0.0155(8) 0.0063(8)
C6 0.0448(12) 0.0317(11) 0.0416(11) 0.0035(9) 0.0253(10) 0.0103(9)
C7 0.0576(13) 0.0242(10) 0.0427(11) 0.0026(9) 0.0274(11) 0.0075(9)
C8 0.0496(12) 0.0245(10) 0.0374(10) 0.0025(8) 0.0217(10) -0.0032(9)
C9 0.0358(10) 0.0267(9) 0.0271(9) 0.0053(7) 0.0145(8) 0.0016(8)
C10 0.0356(10) 0.0330(10) 0.0460(11) 0.0021(9) 0.0268(9) 0.0044(8)
C11 0.0504(13) 0.0513(14) 0.0541(13) 0.0023(11) 0.0365(12) -0.0005(11)
C12 0.0421(12) 0.0619(16) 0.0516(13) -0.0066(12) 0.0259(11) -0.0112(11)
C13 0.0362(10) 0.0307(10) 0.0383(11) 0.0026(8) 0.0203(9) -0.0050(8)
C14 0.0644(15) 0.0526(15) 0.0577(14) 0.0136(12) 0.0413(13) -0.0004(12)
C15 0.0370(12) 0.0736(18) 0.0498(13) -0.0005(13) 0.0199(11) -0.0079(12)
C16 0.065(3) 0.111(4) 0.078(3) 0 0.038(3) 0
C17 0.056(2) 0.070(3) 0.080(3) 0 0.018(2) 0
C18 0.082(11) 0.083(13) 0.44(6) -0.085(18) 0.16(2) -0.029(9)
C19 0.088(8) 0.28(2) 0.087(8) 0 0.055(7) 0
Mg 0.0232(4) 0.0210(4) 0.0232(4) 0 0.0111(3) 0
N 0.0244(7) 0.0235(8) 0.0254(7) 0.0012(6) 0.0127(6) 0.0010(6)
O 0.0495(13) 0.0406(12) 0.0304(10) 0 0.0070(10) 0
C1A 0.051(2) 0.084(3) 0.059(2) 0 0.0281(19) 0
C2A 0.0459(18) 0.0393(17) 0.0507(19) 0 0.0200(16) 0
C3A 0.0473(19) 0.061(2) 0.053(2) 0 0.0234(17) 0

loop_
_atom_type_symbol
_atom_type_description
_atom_type_scat_dispersion_real
_atom_type_scat_dispersion_imag
_atom_type_scat_source
C C 0.0033 0.0016 'International Tables Vol C Tables 4.2.6.8 and 6.1.1.4'
H H 0 0 'International Tables Vol C Tables 4.2.6.8 and 6.1.1.4'
Mg Mg 0.0486 0.0363 'International Tables Vol C Tables 4.2.6.8 and 6.1.1.4'
N N 0.0061 0.0033 'International Tables Vol C Tables 4.2.6.8 and 6.1.1.4'
O O 0.0106 0.006 'International Tables Vol C Tables 4.2.6.8 and 6.1.1.4'

loop_
_geom_angle_atom_site_label_1
_geom_angle_atom_site_label_2
_geom_angle_atom_site_label_3
_geom_angle
_geom_angle_site_symmetry_1
_geom_angle_site_symmetry_3
N C1 C2 124.43(17) . .
N C1 C3 121.30(17) . .
C2 C1 C3 114.25(17) . .
C1 C2 C1 130.1(2) . 6
C1 C2 H2 114.9 . .
C1 C2 H2 114.9 6 .
C1 C3 H3A 109.5 . .
C1 C3 H3B 109.5 . .
H3A C3 H3B 109.5 . .
C1 C3 H3C 109.5 . .
H3A C3 H3C 109.5 . .
H3B C3 H3C 109.5 . .
C1 C3 H3D 109.5 . .
H3A C3 H3D 141.1 . .
H3B C3 H3D 56.3 . .
H3C C3 H3D 56.3 . .
C1 C3 H3E 109.5 . .
H3A C3 H3E 56.3 . .
H3B C3 H3E 141.1 . .
H3C C3 H3E 56.3 . .
H3D C3 H3E 109.5 . .
C1 C3 H3F 109.5 . .
H3A C3 H3F 56.3 . .
H3B C3 H3F 56.3 . .
H3C C3 H3F 141.1 . .
H3D C3 H3F 109.5 . .
H3E C3 H3F 109.5 . .
C9 C4 C5 120.70(17) . .
C9 C4 N 120.72(16) . .
C5 C4 N 118.58(15) . .
C6 C5 C4 118.39(18) . .
C6 C5 C10 120.40(17) . .
C4 C5 C10 121.14(16) . .
C7 C6 C5 121.31(19) . .
C7 C6 H6 119.3 . .
C5 C6 H6 119.3 . .
C6 C7 C8 119.77(19) . .
C6 C7 H7 120.1 . .
C8 C7 H7 120.1 . .
C7 C8 C9 121.42(19) . .
C7 C8 H8 119.3 . .
C9 C8 H8 119.3 . .
C8 C9 C4 118.38(18) . .
C8 C9 C13 119.80(17) . .
C4 C9 C13 121.81(17) . .
C5 C10 C12 111.52(17) . .
C5 C10 C11 112.83(17) . .
C12 C10 C11 109.74(17) . .
C5 C10 H10 107.5 . .
C12 C10 H10 107.5 . .
C11 C10 H10 107.5 . .
C10 C11 H11A 109.5 . .
C10 C11 H11B 109.5 . .
H11A C11 H11B 109.5 . .
C10 C11 H11C 109.5 . .
H11A C11 H11C 109.5 . .
H11B C11 H11C 109.5 . .
C10 C12 H12A 109.5 . .
C10 C12 H12B 109.5 . .
H12A C12 H12B 109.5 . .
C10 C12 H12C 109.5 . .
H12A C12 H12C 109.5 . .
H12B C12 H12C 109.5 . .
C15 C13 C9 110.46(17) . .
C15 C13 C14 110.00(18) . .
C9 C13 C14 113.17(17) . .
C15 C13 H13 107.7 . .
C9 C13 H13 107.7 . .
C14 C13 H13 107.7 . .
C13 C14 H14A 109.5 . .
C13 C14 H14B 109.5 . .
H14A C14 H14B 109.5 . .
C13 C14 H14C 109.5 . .
H14A C14 H14C 109.5 . .
H14B C14 H14C 109.5 . .
C13 C15 H15A 109.5 . .
C13 C15 H15B 109.5 . .
H15A C15 H15B 109.5 . .
C13 C15 H15C 109.5 . .
H15A C15 H15C 109.5 . .
H15B C15 H15C 109.5 . .
O C16 C17 113.3(4) . .
O C16 H16A 108.9 . .
C17 C16 H16A 108.9 . .
O C16 H16B 108.9 . .
C17 C16 H16B 108.9 . .
H16A C16 H16B 107.7 . .
C16 C17 C18A 117.6(10) . .
C16 C17 C18 115.0(7) . .
C16 C17 H17A 108.5 . .
C18 C17 H17A 108.5 . .
C16 C17 H17B 108.5 . .
C18 C17 H17B 108.5 . .
H17A C17 H17B 107.5 . .
C16 C17 H17C 107.9 . .
C18A C17 H17C 107.9 . .
C16 C17 H17D 107.9 . .
C18A C17 H17D 107.9 . .
H17C C17 H17D 107.2 . .
C19 C18 C17 119.6(10) . .
C19 C18 H18A 107.4 . .
C17 C18 H18A 107.4 . .
C19 C18 H18B 107.4 . .
C17 C18 H18B 107.4 . .
H18A C18 H18B 106.9 . .
C18 C19 H19A 109.5 . .
C18 C19 H19B 109.5 . .
H19A C19 H19B 109.5 . .
C18 C19 H19C 109.5 . .
H19A C19 H19C 109.5 . .
H19B C19 H19C 109.5 . .
C19A C18A C17 114.8(11) . .
C19A C18A H18C 108.6 . .
C17 C18A H18C 108.6 . .
C19A C18A H18D 108.6 . .
C17 C18A H18D 108.6 . .
H18C C18A H18D 107.5 . .
C18A C19A H19D 109.5 . .
C18A C19A H19E 109.5 . .
H19D C19A H19E 109.5 . .
C18A C19A H19F 109.5 . .
H19D C19A H19F 109.5 . .
H19E C19A H19F 109.5 . .
O Mg O 85.77(11) . 5_656
O Mg N 120.55(6) . 6
O Mg N 120.37(6) 5_656 6
O Mg N 120.55(6) . .
O Mg N 120.37(6) 5_656 .
N Mg N 92.46(9) 6 .
O Mg Mg 42.89(7) . 5_656
O Mg Mg 42.88(7) 5_656 5_656
N Mg Mg 133.77(4) 6 5_656
N Mg Mg 133.77(4) . 5_656
C1 N C4 115.99(14) . .
C1 N Mg 119.33(12) . .
C4 N Mg 124.53(11) . .
C16 O Mg 133.7(3) . .
C16 O Mg 132.1(3) . 5_656
Mg O Mg 94.23(11) . 5_656
C2A C1A H1A1 109.5 . .
C2A C1A H1A2 109.5 . .
H1A1 C1A H1A2 109.5 . .
C2A C1A H1A3 109.5 . .
H1A1 C1A H1A3 109.5 . .
H1A2 C1A H1A3 109.5 . .
C1A C2A C3A 113.3(3) . .
C1A C2A H2A1 108.9 . .
C3A C2A H2A1 108.9 . .
C1A C2A H2A2 108.9 . .
C3A C2A H2A2 108.9 . .
H2A1 C2A H2A2 107.7 . .
C3A C3A C2A 113.9(4) 5_666 .
C3A C3A H3A1 108.8 5_666 .
C2A C3A H3A1 108.8 . .
C3A C3A H3A2 108.8 5_666 .
C2A C3A H3A2 108.8 . .
H3A1 C3A H3A2 107.7 . .

loop_
_geom_bond_atom_site_label_1
_geom_bond_atom_site_label_2
_geom_bond_distance
_geom_bond_site_symmetry_2
C1 N 1.338(2) .
C1 C2 1.404(2) .
C1 C3 1.514(3) .
C2 C1 1.404(2) 6
C2 H2 0.95 .
C3 H3A 0.98 .
C3 H3B 0.98 .
C3 H3C 0.98 .
C3 H3D 0.98 .
C3 H3E 0.98 .
C3 H3F 0.98 .
C4 C9 1.408(3) .
C4 C5 1.409(3) .
C4 N 1.443(2) .
C5 C6 1.398(3) .
C5 C10 1.518(3) .
C6 C7 1.377(3) .
C6 H6 0.95 .
C7 C8 1.382(3) .
C7 H7 0.95 .
C8 C9 1.394(3) .
C8 H8 0.95 .
C9 C13 1.521(3) .
C10 C12 1.525(3) .
C10 C11 1.535(3) .
C10 H10 1 .
C11 H11A 0.98 .
C11 H11B 0.98 .
C11 H11C 0.98 .
C12 H12A 0.98 .
C12 H12B 0.98 .
C12 H12C 0.98 .
C13 C15 1.518(3) .
C13 C14 1.536(3) .
C13 H13 1 .
C14 H14A 0.98 .
C14 H14B 0.98 .
C14 H14C 0.98 .
C15 H15A 0.98 .
C15 H15B 0.98 .
C15 H15C 0.98 .
C16 O 1.277(5) .
C16 C17 1.449(6) .
C16 H16A 0.99 .
C16 H16B 0.99 .
C17 C18A 1.500(9) .
C17 C18 1.511(8) .
C17 H17A 0.99 .
C17 H17B 0.99 .
C17 H17C 0.99 .
C17 H17D 0.99 .
C18 C19 1.474(9) .
C18 H18A 0.99 .
C18 H18B 0.99 .
C19 H19A 0.98 .
C19 H19B 0.98 .
C19 H19C 0.98 .
C18A C19A 1.480(10) .
C18A H18C 0.99 .
C18A H18D 0.99 .
C19A H19D 0.98 .
C19A H19E 0.98 .
C19A H19F 0.98 .
Mg O 2.026(2) .
Mg O 2.026(2) 5_656
Mg N 2.0883(15) 6
Mg N 2.0883(15) .
Mg Mg 2.9688(16) 5_656
O Mg 2.026(2) 5_656
C1A C2A 1.504(5) .
C1A H1A1 0.98 .
C1A H1A2 0.98 .
C1A H1A3 0.98 .
C2A C3A 1.517(5) .
C2A H2A1 0.99 .
C2A H2A2 0.99 .
C3A C3A 1.516(7) 5_666
C3A H3A1 0.99 .
C3A H3A2 0.99 .

loop_
_geom_torsion_atom_site_label_1
_geom_torsion_atom_site_label_2
_geom_torsion_atom_site_label_3
_geom_torsion_atom_site_label_4
_geom_torsion
_geom_torsion_site_symmetry_1
_geom_torsion_site_symmetry_4
N C1 C2 C1 14.1(4) . 6
C3 C1 C2 C1 -164.1(2) . 6
C9 C4 C5 C6 1.3(3) . .
N C4 C5 C6 -177.90(16) . .
C9 C4 C5 C10 178.29(17) . .
N C4 C5 C10 -0.9(3) . .
C4 C5 C6 C7 -1.5(3) . .
C10 C5 C6 C7 -178.50(19) . .
C5 C6 C7 C8 0.3(3) . .
C6 C7 C8 C9 1.1(3) . .
C7 C8 C9 C4 -1.3(3) . .
C7 C8 C9 C13 178.10(18) . .
C5 C4 C9 C8 0.0(3) . .
N C4 C9 C8 179.25(16) . .
C5 C4 C9 C13 -179.34(16) . .
N C4 C9 C13 -0.1(3) . .
C6 C5 C10 C12 86.6(2) . .
C4 C5 C10 C12 -90.3(2) . .
C6 C5 C10 C11 -37.4(3) . .
C4 C5 C10 C11 145.65(18) . .
C8 C9 C13 C15 74.0(2) . .
C4 C9 C13 C15 -106.6(2) . .
C8 C9 C13 C14 -49.8(3) . .
C4 C9 C13 C14 129.6(2) . .
O C16 C17 C18A 180.000(2) . .
O C16 C17 C18 -160.0(9) . .
C16 C17 C18 C19 -43(2) . .
C18A C17 C18 C19 59(4) . .
C16 C17 C18A C19A 103(2) . .
C18 C17 C18A C19A 17(3) . .
C2 C1 N C4 -170.57(19) . .
C3 C1 N C4 7.5(2) . .
C2 C1 N Mg 13.7(3) . .
C3 C1 N Mg -168.24(13) . .
C9 C4 N C1 -82.4(2) . .
C5 C4 N C1 96.87(19) . .
C9 C4 N Mg 93.12(18) . .
C5 C4 N Mg -87.66(18) . .
O Mg N C1 99.39(14) . .
O Mg N C1 -156.34(13) 5_656 .
N Mg N C1 -28.64(16) 6 .
Mg Mg N C1 151.59(12) 5_656 .
O Mg N C4 -75.94(15) . .
O Mg N C4 28.33(16) 5_656 .
N Mg N C4 156.03(11) 6 .
Mg Mg N C4 -23.74(17) 5_656 .
C17 C16 O Mg 0 . .
C17 C16 O Mg 180 . 5_656
O Mg O C16 180.0000(10) 5_656 .
N Mg O C16 56.98(7) 6 .
N Mg O C16 -56.98(7) . .
Mg Mg O C16 180.0000(10) 5_656 .
O Mg O Mg 0 5_656 5_656
N Mg O Mg -123.02(6) 6 5_656
N Mg O Mg 123.02(7) . 5_656
C1A C2A C3A C3A 180 . 5_666
